data_2226238
loop_
_publ_author_name
'Ton, Cuong Quoc'
'Bolte, Michael'

_publ_section_title
;
 Amiloride hydrochloride methanol disolvate
;
_journal_coeditor_code NG2772
_journal_issue 6
_journal_name_full 'Acta Crystallographica Section E'
_journal_page_first o1364
_journal_paper_doi 10.1107/S1600536810017484
_journal_volume 66
_journal_year 2010
_chemical_formula_iupac 'C6 H9 Cl N7 O +, Cl -, 2C H4 O'
_chemical_formula_moiety 'C6 H9 Cl N7 O +, Cl -, 2(C H4 O)'
_chemical_formula_sum 'C8 H17 Cl2 N7 O3'
_chemical_formula_weight 330.19
_chemical_name_common 'Amiloride hydrochloride methanol disolvate'
_chemical_name_systematic
;
2-(3,5-diamino-6-chloropyrazin-2-ylcarbonyl)guanidinium chloride methanol
disolvate
;
_space_group_IT_number 14
_symmetry_cell_setting monoclinic
_symmetry_space_group_name_Hall '-P 2yn'
_symmetry_space_group_name_H-M 'P 1 21/n 1'
_atom_sites_solution_hydrogens geom
_atom_sites_solution_primary direct
_atom_sites_solution_secondary difmap
_audit_creation_method SHELXL-97
_cell_angle_alpha 90.00
_cell_angle_beta 90.080(8)
_cell_angle_gamma 90.00
_cell_formula_units_Z 4
_cell_length_a 5.9473(5)
_cell_length_b 16.7278(17)
_cell_length_c 14.7784(15)
_cell_measurement_reflns_used 11166
_cell_measurement_temperature 173(2)
_cell_measurement_theta_max 25.7
_cell_measurement_theta_min 3.7
_cell_volume 1470.2(2)
_computing_cell_refinement 'X-AREA (Stoe & Cie, 2001)'
_computing_data_collection 'X-AREA (Stoe & Cie, 2001)'
_computing_data_reduction 'X-AREA (Stoe & Cie, 2001)'
_computing_molecular_graphics 'XP (Sheldrick, 2008)'
_computing_publication_material 'SHELXL97 (Sheldrick, 2008)'
_computing_structure_refinement 'SHELXL97 (Sheldrick, 2008)'
_computing_structure_solution 'SHELXS97 (Sheldrick, 2008)'
_diffrn_ambient_temperature 173(2)
_diffrn_measured_fraction_theta_full 0.998
_diffrn_measured_fraction_theta_max 0.990
_diffrn_measurement_device_type 'Stoe IPDS II two-circle'
_diffrn_measurement_method \w
_diffrn_radiation_monochromator graphite
_diffrn_radiation_source 'fine-focus sealed tube'
_diffrn_radiation_type MoK\a
_diffrn_radiation_wavelength 0.71073
_diffrn_reflns_av_R_equivalents 0.0713
_diffrn_reflns_av_sigmaI/netI 0.0845
_diffrn_reflns_limit_h_max 7
_diffrn_reflns_limit_h_min -7
_diffrn_reflns_limit_k_max 20
_diffrn_reflns_limit_k_min -20
_diffrn_reflns_limit_l_max 17
_diffrn_reflns_limit_l_min -17
_diffrn_reflns_number 19184
_diffrn_reflns_theta_full 25.00
_diffrn_reflns_theta_max 25.62
_diffrn_reflns_theta_min 3.64
_diffrn_standards_number 0
_exptl_absorpt_coefficient_mu 0.461
_exptl_absorpt_correction_T_max 0.9135
_exptl_absorpt_correction_T_min 0.8742
_exptl_absorpt_correction_type multi-scan
_exptl_absorpt_process_details '(MULABS; Spek, 2009; Blessing, 1995)'
_exptl_crystal_colour colourless
_exptl_crystal_density_diffrn 1.492
_exptl_crystal_density_method 'not measured'
_exptl_crystal_description block
_exptl_crystal_F_000 688
_exptl_crystal_size_max 0.30
_exptl_crystal_size_mid 0.25
_exptl_crystal_size_min 0.20
_refine_diff_density_max 0.218
_refine_diff_density_min -0.248
_refine_ls_extinction_method none
_refine_ls_goodness_of_fit_ref 0.962
_refine_ls_hydrogen_treatment mixed
_refine_ls_matrix_type full
_refine_ls_number_parameters 212
_refine_ls_number_reflns 2739
_refine_ls_number_restraints 9
_refine_ls_restrained_S_all 0.960
_refine_ls_R_factor_all 0.0918
_refine_ls_R_factor_gt 0.0497
_refine_ls_shift/su_max 0.000
_refine_ls_shift/su_mean 0.000
_refine_ls_structure_factor_coef Fsqd
_refine_ls_weighting_details 'calc w=1/[\s^2^(Fo^2^)+(0.0253P)^2^] where P=(Fo^2^+2Fc^2^)/3'
_refine_ls_weighting_scheme calc
_refine_ls_wR_factor_gt 0.0711
_refine_ls_wR_factor_ref 0.0798
_reflns_number_gt 1852
_reflns_number_total 2739
_reflns_threshold_expression I>2\s(I)
_cod_data_source_file ng2772.cif
_cod_data_source_block I
_cod_depositor_comments
;
The following automatic conversions were performed:
'_symmetry_cell_setting' value 'Monoclinic' changed to 'monoclinic'
according to '/home/saulius/struct/CIF-dictionaries/cif_core.dic'
dictionary named 'cif_core.dic' version 2.4.1 from 2010-06-29.

Automatic conversion script
Id: cif_fix_enum 1527 2010-12-29 10:47:43Z saulius 
;
_cod_original_sg_symbol_H-M 'P 21/n'
_cod_database_code 2226238
_cod_database_fobs_code 2226238

loop_
_symmetry_equiv_pos_as_xyz
'x, y, z'
'-x+1/2, y+1/2, -z+1/2'
'-x, -y, -z'
'x-1/2, -y-1/2, z-1/2'

loop_
_atom_site_type_symbol
_atom_site_label
_atom_site_fract_x
_atom_site_fract_y
_atom_site_fract_z
_atom_site_U_iso_or_equiv
_atom_site_adp_type
_atom_site_calc_flag
_atom_site_refinement_flags
_atom_site_occupancy
_atom_site_disorder_assembly
_atom_site_disorder_group
N N1 0.4136(4) 0.07364(14) 0.32999(16) 0.0187(6) Uani d . 1 . .
C C2 0.5851(5) 0.02607(17) 0.32413(18) 0.0179(6) Uani d . 1 . .
Cl Cl2 0.62266(14) -0.02883(5) 0.22493(5) 0.0315(2) Uani d . 1 . .
C C3 0.7485(5) 0.01732(16) 0.39568(19) 0.0182(6) Uani d . 1 . .
N N31 0.9232(4) -0.03176(16) 0.38692(17) 0.0241(6) Uani d D 1 . .
H H31A 1.006(5) -0.0400(18) 0.4354(14) 0.029 Uiso d D 1 . .
H H31B 0.939(5) -0.0621(16) 0.3394(14) 0.029 Uiso d D 1 . .
N N4 0.7256(4) 0.06106(13) 0.47133(16) 0.0179(5) Uani d . 1 . .
C C5 0.5473(5) 0.11111(16) 0.47856(19) 0.0173(6) Uani d . 1 . .
N N51 0.5303(5) 0.15414(15) 0.55477(18) 0.0256(6) Uani d D 1 . .
H H51A 0.624(4) 0.1497(18) 0.6007(15) 0.031 Uiso d D 1 . .
H H51B 0.410(3) 0.1839(16) 0.561(2) 0.031 Uiso d D 1 . .
C C6 0.3874(5) 0.11725(17) 0.40695(19) 0.0168(6) Uani d . 1 . .
C C11 0.1930(5) 0.17089(18) 0.4093(2) 0.0202(7) Uani d . 1 . .
O O11 0.1433(4) 0.21444(12) 0.47391(14) 0.0249(5) Uani d . 1 . .
N N12 0.0642(4) 0.16832(14) 0.33015(15) 0.0173(5) Uani d D 1 . .
H H12 0.110(5) 0.1370(14) 0.2874(15) 0.021 Uiso d D 1 . .
C C13 -0.1158(5) 0.21632(17) 0.3097(2) 0.0196(7) Uani d . 1 . .
N N14 -0.2054(4) 0.20867(16) 0.22820(18) 0.0250(6) Uani d D 1 . .
H H14A -0.326(3) 0.2377(16) 0.218(2) 0.030 Uiso d D 1 . .
H H14B -0.134(5) 0.1739(15) 0.1935(18) 0.030 Uiso d D 1 . .
N N15 -0.1985(4) 0.26602(16) 0.37008(18) 0.0250(6) Uani d D 1 . .
H H15A -0.310(4) 0.2979(16) 0.355(2) 0.030 Uiso d D 1 . .
H H15B -0.141(5) 0.2664(19) 0.4246(11) 0.030 Uiso d D 1 . .
Cl Cl1 0.36907(12) 0.32420(4) 0.23835(5) 0.02329(18) Uani d . 1 . .
O O1M 0.4195(4) 0.44145(13) 0.39875(15) 0.0335(6) Uani d . 1 . .
H H1M 0.4001 0.4139 0.3519 0.050 Uiso calc R 1 . .
C C1M 0.2507(6) 0.4216(2) 0.4641(2) 0.0355(8) Uani d . 1 . .
H H1M1 0.2637 0.3650 0.4802 0.053 Uiso calc R 1 . .
H H1M2 0.1015 0.4318 0.4384 0.053 Uiso calc R 1 . .
H H1M3 0.2716 0.4545 0.5183 0.053 Uiso calc R 1 . .
O O2M 0.4108(4) 0.59993(13) 0.35076(15) 0.0315(6) Uani d . 1 . .
H H2M 0.4196 0.5504 0.3592 0.047 Uiso calc R 1 . .
C C2MA 0.2302(6) 0.6318(2) 0.4037(2) 0.0370(9) Uani d . 1 . .
H H2M1 0.0883 0.6071 0.3848 0.056 Uiso calc R 1 . .
H H2M2 0.2214 0.6898 0.3945 0.056 Uiso calc R 1 . .
H H2M3 0.2573 0.6205 0.4678 0.056 Uiso calc R 1 . .

loop_
_atom_site_aniso_label
_atom_site_aniso_U_11
_atom_site_aniso_U_22
_atom_site_aniso_U_33
_atom_site_aniso_U_12
_atom_site_aniso_U_13
_atom_site_aniso_U_23
N1 0.0148(14) 0.0184(13) 0.0229(14) -0.0003(11) -0.0025(10) 0.0018(11)
C2 0.0171(15) 0.0209(15) 0.0157(14) -0.0018(13) -0.0030(12) 0.0000(12)
Cl2 0.0278(5) 0.0391(5) 0.0276(4) 0.0122(4) -0.0061(3) -0.0114(4)
C3 0.0142(15) 0.0149(15) 0.0254(16) -0.0011(13) 0.0002(12) 0.0037(13)
N31 0.0209(14) 0.0244(15) 0.0268(15) 0.0082(12) -0.0059(12) -0.0050(12)
N4 0.0133(13) 0.0146(12) 0.0258(14) 0.0018(10) -0.0036(10) 0.0012(10)
C5 0.0172(16) 0.0129(14) 0.0220(16) -0.0037(12) -0.0017(12) 0.0012(12)
N51 0.0250(16) 0.0269(15) 0.0250(15) 0.0067(12) -0.0070(12) -0.0061(12)
C6 0.0125(15) 0.0141(14) 0.0238(16) -0.0012(12) -0.0014(12) -0.0002(12)
C11 0.0186(16) 0.0162(15) 0.0257(16) -0.0046(13) -0.0006(13) 0.0037(14)
O11 0.0265(12) 0.0212(11) 0.0268(12) 0.0062(9) -0.0021(9) -0.0042(9)
N12 0.0174(13) 0.0166(13) 0.0180(13) 0.0043(11) -0.0024(10) -0.0011(10)
C13 0.0141(15) 0.0156(15) 0.0290(17) -0.0004(12) 0.0001(13) 0.0027(13)
N14 0.0197(15) 0.0272(15) 0.0280(16) 0.0083(11) -0.0061(12) 0.0000(12)
N15 0.0197(15) 0.0263(15) 0.0290(15) 0.0103(12) -0.0039(12) -0.0018(12)
Cl1 0.0196(4) 0.0206(4) 0.0296(4) 0.0024(3) -0.0022(3) 0.0006(3)
O1M 0.0372(14) 0.0317(14) 0.0317(13) -0.0091(11) 0.0034(11) -0.0026(10)
C1M 0.040(2) 0.0347(19) 0.0318(19) -0.0092(17) -0.0015(16) 0.0054(16)
O2M 0.0344(14) 0.0271(13) 0.0328(13) -0.0055(11) -0.0006(11) 0.0064(11)
C2MA 0.039(2) 0.033(2) 0.039(2) -0.0027(17) 0.0032(17) 0.0001(16)

loop_
_atom_type_symbol
_atom_type_description
_atom_type_scat_dispersion_real
_atom_type_scat_dispersion_imag
_atom_type_scat_source
C C 0.0033 0.0016 'International Tables Vol C Tables 4.2.6.8 and 6.1.1.4'
H H 0.0000 0.0000 'International Tables Vol C Tables 4.2.6.8 and 6.1.1.4'
N N 0.0061 0.0033 'International Tables Vol C Tables 4.2.6.8 and 6.1.1.4'
O O 0.0106 0.0060 'International Tables Vol C Tables 4.2.6.8 and 6.1.1.4'
Cl Cl 0.1484 0.1585 'International Tables Vol C Tables 4.2.6.8 and 6.1.1.4'

loop_
_geom_angle_atom_site_label_1
_geom_angle_atom_site_label_2
_geom_angle_atom_site_label_3
_geom_angle_site_symmetry_1
_geom_angle_site_symmetry_3
_geom_angle
_geom_angle_publ_flag
C2 N1 C6 . . 118.4(2) ?
N1 C2 C3 . . 122.9(3) ?
N1 C2 Cl2 . . 118.7(2) ?
C3 C2 Cl2 . . 118.4(2) ?
N31 C3 N4 . . 119.8(3) ?
N31 C3 C2 . . 121.1(3) ?
N4 C3 C2 . . 119.1(3) ?
C3 N31 H31A . . 117(2) ?
C3 N31 H31B . . 122(2) ?
H31A N31 H31B . . 120(3) ?
C3 N4 C5 . . 118.8(2) ?
N51 C5 N4 . . 117.2(3) ?
N51 C5 C6 . . 122.3(3) ?
N4 C5 C6 . . 120.5(3) ?
C5 N51 H51A . . 124(2) ?
C5 N51 H51B . . 117(2) ?
H51A N51 H51B . . 119(3) ?
N1 C6 C5 . . 120.3(3) ?
N1 C6 C11 . . 116.1(2) ?
C5 C6 C11 . . 123.6(3) ?
O11 C11 N12 . . 122.2(3) ?
O11 C11 C6 . . 124.6(3) ?
N12 C11 C6 . . 113.2(3) ?
C13 N12 C11 . . 126.4(2) ?
C13 N12 H12 . . 116(2) ?
C11 N12 H12 . . 117(2) ?
N15 C13 N14 . . 121.9(3) ?
N15 C13 N12 . . 120.8(3) ?
N14 C13 N12 . . 117.2(3) ?
C13 N14 H14A . . 116(2) ?
C13 N14 H14B . . 114(2) ?
H14A N14 H14B . . 131(3) ?
C13 N15 H15A . . 119(2) ?
C13 N15 H15B . . 119(2) ?
H15A N15 H15B . . 122(3) ?
C1M O1M H1M . . 109.5 ?
O1M C1M H1M1 . . 109.5 ?
O1M C1M H1M2 . . 109.5 ?
H1M1 C1M H1M2 . . 109.5 ?
O1M C1M H1M3 . . 109.5 ?
H1M1 C1M H1M3 . . 109.5 ?
H1M2 C1M H1M3 . . 109.5 ?
C2MA O2M H2M . . 109.5 ?
O2M C2MA H2M1 . . 109.5 ?
O2M C2MA H2M2 . . 109.5 ?
H2M1 C2MA H2M2 . . 109.5 ?
O2M C2MA H2M3 . . 109.5 ?
H2M1 C2MA H2M3 . . 109.5 ?
H2M2 C2MA H2M3 . . 109.5 ?

loop_
_geom_bond_atom_site_label_1
_geom_bond_atom_site_label_2
_geom_bond_site_symmetry_2
_geom_bond_distance
_geom_bond_publ_flag
N1 C2 . 1.297(4) ?
N1 C6 . 1.360(4) ?
C2 C3 . 1.443(4) ?
C2 Cl2 . 1.745(3) ?
C3 N31 . 1.331(4) ?
C3 N4 . 1.343(4) ?
N31 H31A . 0.880(10) ?
N31 H31B . 0.872(10) ?
N4 C5 . 1.355(4) ?
C5 N51 . 1.341(4) ?
C5 C6 . 1.426(4) ?
N51 H51A . 0.879(10) ?
N51 H51B . 0.878(10) ?
C6 C11 . 1.464(4) ?
C11 O11 . 1.238(3) ?
C11 N12 . 1.398(4) ?
N12 C13 . 1.371(4) ?
N12 H12 . 0.866(10) ?
C13 N15 . 1.316(4) ?
C13 N14 . 1.322(4) ?
N14 H14A . 0.880(10) ?
N14 H14B . 0.884(10) ?
N15 H15A . 0.880(10) ?
N15 H15B . 0.876(10) ?
O1M C1M . 1.432(4) ?
O1M H1M . 0.8400 ?
C1M H1M1 . 0.9800 ?
C1M H1M2 . 0.9800 ?
C1M H1M3 . 0.9800 ?
O2M C2MA . 1.433(4) ?
O2M H2M . 0.8400 ?
C2MA H2M1 . 0.9800 ?
C2MA H2M2 . 0.9800 ?
C2MA H2M3 . 0.9800 ?

loop_
_geom_hbond_atom_site_label_D
_geom_hbond_atom_site_label_H
_geom_hbond_atom_site_label_A
_geom_hbond_site_symmetry_A
_geom_hbond_distance_DH
_geom_hbond_distance_HA
_geom_hbond_distance_DA
_geom_hbond_angle_DHA
N31 H31A N4 3_756 0.880(10) 2.137(13) 2.996(3) 165(3)
N31 H31B Cl1 2_645 0.872(10) 2.497(18) 3.281(3) 150(3)
N51 H51A Cl1 4_666 0.879(10) 2.540(13) 3.396(3) 165(3)
N51 H51B O11 . 0.878(10) 2.11(2) 2.781(3) 133(3)
N12 H12 O2M 2_545 0.866(10) 2.137(18) 2.912(3) 149(3)
N14 H14A Cl1 1_455 0.880(10) 2.341(14) 3.188(3) 162(3)
N14 H14B O2M 2_545 0.884(10) 1.930(15) 2.783(3) 162(3)
N15 H15A Cl1 1_455 0.880(10) 2.61(2) 3.367(3) 145(3)
N15 H15B O11 . 0.876(10) 2.03(3) 2.688(3) 131(3)
O1M H1M Cl1 . 0.84 2.26 3.091(2) 171.3
O2M H2M O1M . 0.84 1.91 2.745(3) 170.1

loop_
_geom_torsion_atom_site_label_1
_geom_torsion_atom_site_label_2
_geom_torsion_atom_site_label_3
_geom_torsion_atom_site_label_4
_geom_torsion_site_symmetry_1
_geom_torsion_site_symmetry_2
_geom_torsion_site_symmetry_3
_geom_torsion_site_symmetry_4
_geom_torsion
_geom_torsion_publ_flag
C6 N1 C2 C3 . . . . 0.1(4) ?
C6 N1 C2 Cl2 . . . . -178.9(2) ?
N1 C2 C3 N31 . . . . -179.6(3) ?
Cl2 C2 C3 N31 . . . . -0.5(4) ?
N1 C2 C3 N4 . . . . -1.1(4) ?
Cl2 C2 C3 N4 . . . . 178.0(2) ?
N31 C3 N4 C5 . . . . 179.5(3) ?
C2 C3 N4 C5 . . . . 1.1(4) ?
C3 N4 C5 N51 . . . . -179.7(2) ?
C3 N4 C5 C6 . . . . -0.2(4) ?
C2 N1 C6 C5 . . . . 0.8(4) ?
C2 N1 C6 C11 . . . . 179.0(3) ?
N51 C5 C6 N1 . . . . 178.7(3) ?
N4 C5 C6 N1 . . . . -0.8(4) ?
N51 C5 C6 C11 . . . . 0.6(4) ?
N4 C5 C6 C11 . . . . -178.9(3) ?
N1 C6 C11 O11 . . . . 179.6(3) ?
C5 C6 C11 O11 . . . . -2.2(4) ?
N1 C6 C11 N12 . . . . -0.1(4) ?
C5 C6 C11 N12 . . . . 178.1(3) ?
O11 C11 N12 C13 . . . . 6.0(4) ?
C6 C11 N12 C13 . . . . -174.3(3) ?
C11 N12 C13 N15 . . . . -6.9(4) ?
C11 N12 C13 N14 . . . . 175.0(3) ?

loop_
_cod_related_entry_id
_cod_related_entry_database
_cod_related_entry_code
1 ChemSpider 30656095
